data_4305199
loop_
_publ_author_name
'Prashanth Kumar Poddutoori'
'Premaladha Poddutoori'
'Bhaskar G. Maiya'
'Thazhe Kootteri Prasad'
'Yuri E. Kandrashkin'
'Sergei Vasil'ev'
'Doug Bruce'
'Art van der Est'

_publ_section_title
;
Redox Control of Photoinduced Electron Transfer in Axial Terpyridoxy
Porphyrin Complexes
;
_journal_name_full 'Inorganic Chemistry'
_journal_page_first 7512
_journal_page_last 7522
_journal_paper_doi 10.1021/ic702480m
_journal_volume 47
_journal_year 2008
_chemical_formula_moiety 'C90 H64 N10 O2 Sn, 2(H2 O)'
_chemical_formula_sum 'C90 H68 N10 O4 Sn'
_chemical_formula_weight 1472.23
_chemical_name_systematic
;
 ?
;
_space_group_IT_number 2
_symmetry_cell_setting triclinic
_symmetry_space_group_name_Hall '-P 1'
_symmetry_space_group_name_H-M 'P -1'
_atom_sites_solution_hydrogens geom
_atom_sites_solution_primary direct
_atom_sites_solution_secondary difmap
_audit_creation_method SHELXL-97
_cell_angle_alpha 79.716(2)
_cell_angle_beta 78.803(2)
_cell_angle_gamma 65.364(2)
_cell_formula_units_Z 1
_cell_length_a 11.2359(15)
_cell_length_b 11.8613(16)
_cell_length_c 14.2220(19)
_cell_measurement_temperature 100(2)
_cell_volume 1679.9(4)
_computing_cell_refinement 'Bruker SMART'
_computing_data_collection 'Bruker SMART'
_computing_data_reduction 'Bruker SAINT'
_computing_molecular_graphics 'ORTEP-III (Burnett & Johnson, 1996)'
_computing_publication_material 'SHELXL-97 (Sheldrick, 1997)'
_computing_structure_refinement 'SHELXL-97 (Sheldrick, 1997)'
_computing_structure_solution 'SHELXS-97 (Sheldrick, 1997)'
_diffrn_ambient_temperature 100(2)
_diffrn_measured_fraction_theta_full 0.993
_diffrn_measured_fraction_theta_max 0.931
_diffrn_measurement_device_type 'CCD area detector'
_diffrn_measurement_method 'phi and omega scans'
_diffrn_radiation_monochromator graphite
_diffrn_radiation_source 'sealed tube'
_diffrn_radiation_type MoK\a
_diffrn_radiation_wavelength 0.71073
_diffrn_reflns_av_R_equivalents 0.0448
_diffrn_reflns_av_sigmaI/netI 0.0596
_diffrn_reflns_limit_h_max 14
_diffrn_reflns_limit_h_min -14
_diffrn_reflns_limit_k_max 15
_diffrn_reflns_limit_k_min -15
_diffrn_reflns_limit_l_max 18
_diffrn_reflns_limit_l_min -18
_diffrn_reflns_number 19481
_diffrn_reflns_theta_full 25.00
_diffrn_reflns_theta_max 28.28
_diffrn_reflns_theta_min 1.47
_exptl_absorpt_coefficient_mu 0.447
_exptl_absorpt_correction_T_max 0.9823
_exptl_absorpt_correction_T_min 0.8414
_exptl_absorpt_correction_type multi-scan
_exptl_absorpt_process_details SADABS
_exptl_crystal_colour purple
_exptl_crystal_density_diffrn 1.455
_exptl_crystal_density_method 'not measured'
_exptl_crystal_description needle
_exptl_crystal_F_000 760
_exptl_crystal_size_max 0.40
_exptl_crystal_size_mid 0.07
_exptl_crystal_size_min 0.04
_refine_diff_density_max 2.196
_refine_diff_density_min -0.962
_refine_diff_density_rms 0.132
_refine_ls_extinction_method none
_refine_ls_goodness_of_fit_ref 1.140
_refine_ls_hydrogen_treatment constr
_refine_ls_matrix_type full
_refine_ls_number_parameters 477
_refine_ls_number_reflns 7760
_refine_ls_number_restraints 0
_refine_ls_restrained_S_all 1.140
_refine_ls_R_factor_all 0.0791
_refine_ls_R_factor_gt 0.0696
_refine_ls_shift/su_max 0.000
_refine_ls_shift/su_mean 0.000
_refine_ls_structure_factor_coef Fsqd
_refine_ls_weighting_details 'calc w=1/[\s^2^(Fo^2^)+(0.0947P)^2^+1.0814P] where P=(Fo^2^+2Fc^2^)/3'
_refine_ls_weighting_scheme calc
_refine_ls_wR_factor_gt 0.1659
_refine_ls_wR_factor_ref 0.1708
_reflns_number_gt 6872
_reflns_number_total 7760
_reflns_threshold_expression >2sigma(I)
_cod_data_source_file ic702480m-file001.cif
_cod_data_source_block ppk
_cod_depositor_comments
;
The following automatic conversions were performed:
'_symmetry_cell_setting' value 'Triclinic' changed to 'triclinic'
according to '/home/saulius/struct/CIF-dictionaries/cif_core.dic'
dictionary named 'cif_core.dic' version 2.4.1 from
2010-06-29.

'_exptl_absorpt_correction_type' value 'Multi-scan' changed
to 'multi-scan' according to
'/home/saulius/struct/CIF-dictionaries/cif_core.dic' dictionary named
'cif_core.dic' version 2.4.1 from 2010-06-29.

Automatic conversion script
Id: cif_fix_enum 1527 2010-12-29 10:47:43Z saulius 
;
_cod_database_code 4305199

loop_
_symmetry_equiv_pos_as_xyz
'x, y, z'
'-x, -y, -z'

loop_
_atom_site_label
_atom_site_type_symbol
_atom_site_fract_x
_atom_site_fract_y
_atom_site_fract_z
_atom_site_U_iso_or_equiv
_atom_site_adp_type
_atom_site_occupancy
_atom_site_symmetry_multiplicity
_atom_site_calc_flag
_atom_site_refinement_flags
_atom_site_disorder_assembly
_atom_site_disorder_group
Sn Sn 0.0000 0.5000 0.5000 0.02144(14) Uani 1 2 d S . .
C1 C 0.3476(5) 0.5131(5) -0.1463(3) 0.0437(11) Uani 1 1 d . . .
H1A H 0.2935 0.4963 -0.1840 0.066 Uiso 1 1 calc R . .
H1B H 0.4390 0.4520 -0.1564 0.066 Uiso 1 1 calc R . .
H1C H 0.3450 0.5973 -0.1672 0.066 Uiso 1 1 calc R . .
C2 C 0.2940(4) 0.5034(4) -0.0408(3) 0.0335(9) Uani 1 1 d . . .
C3 C 0.1598(4) 0.5521(4) -0.0097(3) 0.0349(10) Uani 1 1 d . . .
H3 H 0.0998 0.5891 -0.0559 0.042 Uiso 1 1 calc R . .
C4 C 0.1105(4) 0.5481(4) 0.0878(3) 0.0290(8) Uani 1 1 d . . .
H4 H 0.0179 0.5828 0.1075 0.035 Uiso 1 1 calc R . .
C5 C 0.1971(4) 0.4932(4) 0.1567(3) 0.0260(8) Uani 1 1 d . . .
C6 C 0.3318(4) 0.4417(4) 0.1258(3) 0.0302(9) Uani 1 1 d . . .
H6 H 0.3920 0.4023 0.1718 0.036 Uiso 1 1 calc R . .
C7 C 0.3791(4) 0.4473(4) 0.0282(3) 0.0324(9) Uani 1 1 d . . .
H7 H 0.4717 0.4121 0.0083 0.039 Uiso 1 1 calc R . .
C8 C 0.1449(4) 0.4893(4) 0.2617(3) 0.0240(8) Uani 1 1 d . . .
C9 C 0.1870(4) 0.5468(4) 0.3192(3) 0.0268(8) Uani 1 1 d . . .
C10 C 0.2741(4) 0.6105(4) 0.2886(3) 0.0286(8) Uani 1 1 d . . .
H10 H 0.3136 0.6230 0.2244 0.034 Uiso 1 1 calc R . .
C11 C 0.2905(4) 0.6500(4) 0.3674(3) 0.0298(9) Uani 1 1 d . . .
H11 H 0.3450 0.6932 0.3683 0.036 Uiso 1 1 calc R . .
C12 C 0.2106(4) 0.6147(4) 0.4493(3) 0.0273(8) Uani 1 1 d . . .
C13 C 0.1914(4) 0.6466(4) 0.5429(3) 0.0270(8) Uani 1 1 d . . .
C14 C 0.2757(4) 0.7081(4) 0.5633(3) 0.0302(9) Uani 1 1 d . . .
C15 C 0.2289(5) 0.8345(5) 0.5653(3) 0.0378(10) Uani 1 1 d . . .
H15 H 0.1408 0.8858 0.5537 0.045 Uiso 1 1 calc R . .
C16 C 0.3097(6) 0.8887(5) 0.5844(3) 0.0467(12) Uani 1 1 d . . .
H16 H 0.2753 0.9764 0.5861 0.056 Uiso 1 1 calc R . .
C17 C 0.4389(5) 0.8171(5) 0.6008(3) 0.0443(13) Uani 1 1 d . . .
C18 C 0.5273(7) 0.8759(7) 0.6189(4) 0.071(2) Uani 1 1 d . . .
H18A H 0.5668 0.8335 0.6779 0.107 Uiso 1 1 calc R . .
H18B H 0.4750 0.9644 0.6264 0.107 Uiso 1 1 calc R . .
H18C H 0.5974 0.8678 0.5643 0.107 Uiso 1 1 calc R . .
C19 C 0.4841(5) 0.6899(6) 0.5998(3) 0.0471(13) Uani 1 1 d . . .
H19 H 0.5719 0.6385 0.6120 0.056 Uiso 1 1 calc R . .
C20 C 0.4041(5) 0.6349(5) 0.5812(3) 0.0398(11) Uani 1 1 d . . .
H20 H 0.4377 0.5470 0.5809 0.048 Uiso 1 1 calc R . .
C21 C 0.1003(4) 0.6284(4) 0.6198(3) 0.0257(8) Uani 1 1 d . . .
C22 C 0.0732(4) 0.6711(4) 0.7128(3) 0.0281(8) Uani 1 1 d . . .
H22 H 0.1140 0.7168 0.7333 0.034 Uiso 1 1 calc R . .
C23 C -0.0212(4) 0.6347(4) 0.7666(3) 0.0270(8) Uani 1 1 d . . .
H23 H -0.0587 0.6509 0.8311 0.032 Uiso 1 1 calc R . .
C24 C -0.0543(4) 0.5672(4) 0.7086(3) 0.0240(8) Uani 1 1 d . . .
C25 C 0.1817(4) 0.2850(4) 0.6200(3) 0.0322(9) Uani 1 1 d . . .
C26 C 0.2891(4) 0.3071(5) 0.6337(3) 0.0373(10) Uani 1 1 d . . .
H26 H 0.3304 0.3467 0.5819 0.045 Uiso 1 1 calc R . .
C27 C 0.3366(4) 0.2721(5) 0.7222(3) 0.0383(10) Uani 1 1 d . . .
H27 H 0.4108 0.2872 0.7294 0.046 Uiso 1 1 calc R . .
C28 C 0.2778(4) 0.2147(4) 0.8014(3) 0.0315(9) Uani 1 1 d . . .
C29 C 0.1738(4) 0.1874(4) 0.7839(3) 0.0309(9) Uani 1 1 d . . .
H29 H 0.1355 0.1431 0.8339 0.037 Uiso 1 1 calc R . .
C30 C 0.1261(4) 0.2233(4) 0.6959(3) 0.0331(9) Uani 1 1 d . . .
H30 H 0.0542 0.2054 0.6872 0.040 Uiso 1 1 calc R . .
C31 C 0.3240(4) 0.1852(4) 0.8966(3) 0.0306(9) Uani 1 1 d . . .
C32 C 0.4443(4) 0.1856(4) 0.9078(3) 0.0319(9) Uani 1 1 d . . .
H32 H 0.4992 0.2043 0.8530 0.038 Uiso 1 1 calc R . .
C33 C 0.4841(4) 0.1589(4) 0.9983(3) 0.0321(9) Uani 1 1 d . . .
C34 C 0.6104(4) 0.1632(4) 1.0132(3) 0.0357(10) Uani 1 1 d . . .
C35 C 0.6447(5) 0.1387(5) 1.1075(4) 0.0413(11) Uani 1 1 d . . .
H35 H 0.5880 0.1216 1.1617 0.050 Uiso 1 1 calc R . .
C36 C 0.7627(6) 0.1404(5) 1.1181(4) 0.0537(14) Uani 1 1 d . . .
H36 H 0.7878 0.1266 1.1805 0.064 Uiso 1 1 calc R . .
C37 C 0.8448(5) 0.1623(5) 1.0378(4) 0.0507(13) Uani 1 1 d . . .
H37 H 0.9299 0.1575 1.0432 0.061 Uiso 1 1 calc R . .
C38 C 0.7987(5) 0.1917(5) 0.9491(4) 0.0446(11) Uani 1 1 d . . .
H38 H 0.8523 0.2128 0.8945 0.053 Uiso 1 1 calc R . .
C39 C 0.3006(4) 0.1217(4) 1.0683(3) 0.0336(9) Uani 1 1 d . . .
C40 C 0.2510(4) 0.1522(4) 0.9801(3) 0.0335(9) Uani 1 1 d . . .
H40 H 0.1681 0.1506 0.9768 0.040 Uiso 1 1 calc R . .
C41 C 0.2349(4) 0.0735(4) 1.1565(3) 0.0355(10) Uani 1 1 d . . .
C42 C 0.2982(5) 0.0260(5) 1.2405(3) 0.0438(11) Uani 1 1 d . . .
H42 H 0.3807 0.0298 1.2418 0.053 Uiso 1 1 calc R . .
C43 C 0.2406(6) -0.0249(6) 1.3187(4) 0.0543(14) Uani 1 1 d . . .
H43 H 0.2819 -0.0569 1.3756 0.065 Uiso 1 1 calc R . .
C44 C 0.1199(5) -0.0297(5) 1.3148(4) 0.0472(12) Uani 1 1 d . . .
H44 H 0.0774 -0.0655 1.3685 0.057 Uiso 1 1 calc R . .
C45 C 0.0660(4) 0.0172(4) 1.2337(3) 0.0364(10) Uani 1 1 d . . .
H45 H -0.0161 0.0129 1.2319 0.044 Uiso 1 1 calc R . .
N1 N 0.0200(3) 0.5666(3) 0.6196(2) 0.0243(7) Uani 1 1 d . . .
N2 N 0.1502(3) 0.5509(3) 0.4177(2) 0.0266(7) Uani 1 1 d . . .
N3 N 0.6843(4) 0.1923(4) 0.9349(3) 0.0385(9) Uani 1 1 d . . .
N4 N 0.4148(4) 0.1269(3) 1.0778(3) 0.0335(8) Uani 1 1 d . . .
N5 N 0.1183(4) 0.0709(4) 1.1526(3) 0.0418(9) Uani 1 1 d . . .
O1 O 0.1345(3) 0.3218(3) 0.53470(19) 0.0298(6) Uani 1 1 d . . .
O2 O 0.0849(10) 0.1288(10) 0.4979(9) 0.203(5) Uani 1 1 d . . .
H2A H 0.1100 0.1890 0.4886 0.285 Uiso 1 1 d R . .
H2B H 0.1502 0.0985 0.4600 0.285 Uiso 1 1 d R . .

loop_
_atom_site_aniso_label
_atom_site_aniso_U_11
_atom_site_aniso_U_22
_atom_site_aniso_U_33
_atom_site_aniso_U_23
_atom_site_aniso_U_13
_atom_site_aniso_U_12
Sn 0.0253(2) 0.0355(2) 0.01301(18) 0.00299(13) -0.00623(12) -0.02192(17)
C1 0.049(3) 0.058(3) 0.026(2) -0.008(2) 0.0038(19) -0.026(3)
C2 0.038(2) 0.043(3) 0.024(2) -0.0058(17) 0.0008(16) -0.021(2)
C3 0.042(2) 0.050(3) 0.0209(19) 0.0016(18) -0.0079(17) -0.027(2)
C4 0.027(2) 0.040(2) 0.0234(19) 0.0003(16) -0.0060(15) -0.0176(18)
C5 0.030(2) 0.036(2) 0.0194(17) 0.0003(15) -0.0058(14) -0.0198(18)
C6 0.031(2) 0.036(2) 0.027(2) -0.0011(17) -0.0068(16) -0.0165(18)
C7 0.028(2) 0.037(2) 0.034(2) -0.0091(18) 0.0007(16) -0.0147(19)
C8 0.0239(18) 0.030(2) 0.0202(17) 0.0008(15) -0.0059(14) -0.0133(16)
C9 0.0277(19) 0.035(2) 0.0240(18) 0.0018(16) -0.0077(15) -0.0191(18)
C10 0.032(2) 0.039(2) 0.0219(18) 0.0009(16) -0.0048(15) -0.0218(19)
C11 0.031(2) 0.043(2) 0.0251(19) -0.0007(17) -0.0027(15) -0.0265(19)
C12 0.030(2) 0.040(2) 0.0211(18) 0.0017(16) -0.0056(15) -0.0239(18)
C13 0.0292(19) 0.037(2) 0.0249(19) 0.0012(16) -0.0071(15) -0.0227(18)
C14 0.038(2) 0.047(3) 0.0187(18) -0.0034(17) -0.0032(15) -0.030(2)
C15 0.043(2) 0.047(3) 0.035(2) -0.004(2) -0.0069(19) -0.029(2)
C16 0.073(4) 0.055(3) 0.034(2) -0.004(2) -0.003(2) -0.047(3)
C17 0.061(3) 0.080(4) 0.020(2) -0.002(2) -0.0040(19) -0.058(3)
C18 0.100(5) 0.127(6) 0.042(3) -0.002(3) -0.014(3) -0.099(5)
C19 0.045(3) 0.079(4) 0.036(2) -0.002(2) -0.012(2) -0.041(3)
C20 0.041(2) 0.053(3) 0.039(2) -0.003(2) -0.0122(19) -0.030(2)
C21 0.0272(19) 0.033(2) 0.0232(18) 0.0028(15) -0.0102(15) -0.0169(17)
C22 0.034(2) 0.036(2) 0.0230(18) -0.0024(16) -0.0064(15) -0.0219(19)
C23 0.034(2) 0.032(2) 0.0223(18) -0.0017(15) -0.0060(15) -0.0200(18)
C24 0.0262(19) 0.029(2) 0.0213(18) 0.0011(15) -0.0082(14) -0.0143(16)
C25 0.033(2) 0.040(2) 0.027(2) -0.0023(17) -0.0079(16) -0.0169(19)
C26 0.039(2) 0.050(3) 0.031(2) 0.0025(19) -0.0091(18) -0.026(2)
C27 0.036(2) 0.056(3) 0.032(2) 0.003(2) -0.0124(18) -0.027(2)
C28 0.027(2) 0.040(2) 0.031(2) 0.0022(18) -0.0102(16) -0.0164(19)
C29 0.030(2) 0.036(2) 0.029(2) 0.0081(17) -0.0088(16) -0.0174(18)
C30 0.033(2) 0.037(2) 0.036(2) 0.0016(18) -0.0122(17) -0.0189(19)
C31 0.034(2) 0.035(2) 0.026(2) -0.0028(17) -0.0085(16) -0.0150(19)
C32 0.032(2) 0.033(2) 0.031(2) -0.0013(17) -0.0080(17) -0.0126(18)
C33 0.029(2) 0.031(2) 0.036(2) -0.0016(17) -0.0117(17) -0.0089(18)
C34 0.036(2) 0.032(2) 0.041(2) 0.0022(19) -0.0172(19) -0.0124(19)
C35 0.043(3) 0.043(3) 0.043(3) 0.007(2) -0.019(2) -0.020(2)
C36 0.061(3) 0.059(3) 0.054(3) 0.009(3) -0.033(3) -0.031(3)
C37 0.043(3) 0.050(3) 0.068(4) 0.004(3) -0.029(3) -0.022(2)
C38 0.036(2) 0.047(3) 0.056(3) 0.002(2) -0.015(2) -0.020(2)
C39 0.035(2) 0.035(2) 0.030(2) -0.0018(17) -0.0099(17) -0.0119(19)
C40 0.032(2) 0.038(2) 0.032(2) -0.0005(18) -0.0107(17) -0.0145(19)
C41 0.032(2) 0.038(2) 0.037(2) -0.0094(19) -0.0045(18) -0.0123(19)
C42 0.048(3) 0.052(3) 0.039(3) -0.002(2) -0.010(2) -0.027(2)
C43 0.074(4) 0.067(4) 0.031(2) 0.005(2) -0.017(2) -0.037(3)
C44 0.057(3) 0.048(3) 0.038(3) -0.002(2) -0.001(2) -0.026(3)
C45 0.026(2) 0.038(3) 0.044(3) -0.005(2) -0.0016(18) -0.0129(19)
N1 0.0282(16) 0.0360(19) 0.0171(14) 0.0024(13) -0.0066(12) -0.0215(15)
N2 0.0350(18) 0.0350(19) 0.0188(15) 0.0012(13) -0.0087(13) -0.0223(16)
N3 0.0295(19) 0.041(2) 0.044(2) -0.0041(17) -0.0122(16) -0.0106(17)
N4 0.0365(19) 0.036(2) 0.0313(18) 0.0005(15) -0.0113(15) -0.0164(17)
N5 0.039(2) 0.051(2) 0.037(2) -0.0002(18) -0.0079(17) -0.0200(19)
O1 0.0356(15) 0.0356(16) 0.0232(14) 0.0009(12) -0.0110(11) -0.0176(13)
O2 0.196(10) 0.180(9) 0.248(12) 0.006(9) -0.069(9) -0.083(8)

loop_
_atom_type_symbol
_atom_type_description
_atom_type_scat_dispersion_real
_atom_type_scat_dispersion_imag
_atom_type_scat_source
C C 0.0033 0.0016 'International Tables Vol C Tables 4.2.6.8 and 6.1.1.4'
H H 0.0000 0.0000 'International Tables Vol C Tables 4.2.6.8 and 6.1.1.4'
N N 0.0061 0.0033 'International Tables Vol C Tables 4.2.6.8 and 6.1.1.4'
O O 0.0106 0.0060 'International Tables Vol C Tables 4.2.6.8 and 6.1.1.4'
Sn Sn -0.6537 1.4246 'International Tables Vol C Tables 4.2.6.8 and 6.1.1.4'

loop_
_geom_angle_atom_site_label_1
_geom_angle_atom_site_label_2
_geom_angle_atom_site_label_3
_geom_angle
_geom_angle_site_symmetry_1
_geom_angle_site_symmetry_3
_geom_angle_publ_flag
O1 Sn O1 180.0 2_566 . ?
O1 Sn N1 93.23(12) 2_566 2_566 ?
O1 Sn N1 86.77(12) . 2_566 ?
O1 Sn N1 86.77(12) 2_566 . ?
O1 Sn N1 93.23(12) . . ?
N1 Sn N1 180.0 2_566 . ?
O1 Sn N2 91.29(12) 2_566 2_566 ?
O1 Sn N2 88.71(12) . 2_566 ?
N1 Sn N2 89.96(12) 2_566 2_566 ?
N1 Sn N2 90.04(12) . 2_566 ?
O1 Sn N2 88.71(12) 2_566 . ?
O1 Sn N2 91.29(12) . . ?
N1 Sn N2 90.04(12) 2_566 . ?
N1 Sn N2 89.96(12) . . ?
N2 Sn N2 180.0 2_566 . ?
C3 C2 C7 118.0(4) . . ?
C3 C2 C1 121.5(4) . . ?
C7 C2 C1 120.5(4) . . ?
C2 C3 C4 121.5(4) . . ?
C3 C4 C5 120.0(4) . . ?
C6 C5 C4 118.8(4) . . ?
C6 C5 C8 120.9(3) . . ?
C4 C5 C8 120.3(3) . . ?
C5 C6 C7 120.4(4) . . ?
C2 C7 C6 121.3(4) . . ?
C24 C8 C9 127.0(4) 2_566 . ?
C24 C8 C5 115.9(3) 2_566 . ?
C9 C8 C5 117.1(3) . . ?
N2 C9 C8 124.9(3) . . ?
N2 C9 C10 107.7(3) . . ?
C8 C9 C10 127.4(4) . . ?
C11 C10 C9 108.2(3) . . ?
C10 C11 C12 107.7(3) . . ?
N2 C12 C13 126.3(3) . . ?
N2 C12 C11 107.8(3) . . ?
C13 C12 C11 125.8(3) . . ?
C21 C13 C12 126.5(3) . . ?
C21 C13 C14 116.2(3) . . ?
C12 C13 C14 117.3(3) . . ?
C15 C14 C20 118.8(4) . . ?
C15 C14 C13 122.0(4) . . ?
C20 C14 C13 119.2(4) . . ?
C14 C15 C16 120.6(5) . . ?
C17 C16 C15 121.3(5) . . ?
C19 C17 C16 117.5(4) . . ?
C19 C17 C18 121.1(5) . . ?
C16 C17 C18 121.3(6) . . ?
C17 C19 C20 121.6(5) . . ?
C14 C20 C19 120.2(5) . . ?
N1 C21 C13 126.1(3) . . ?
N1 C21 C22 107.8(3) . . ?
C13 C21 C22 126.1(3) . . ?
C23 C22 C21 107.8(3) . . ?
C22 C23 C24 107.9(3) . . ?
N1 C24 C8 126.4(3) . 2_566 ?
N1 C24 C23 107.7(3) . . ?
C8 C24 C23 125.9(4) 2_566 . ?
O1 C25 C30 121.3(4) . . ?
O1 C25 C26 120.3(4) . . ?
C30 C25 C26 118.4(4) . . ?
C27 C26 C25 120.7(4) . . ?
C26 C27 C28 121.8(4) . . ?
C27 C28 C29 116.1(4) . . ?
C27 C28 C31 121.2(4) . . ?
C29 C28 C31 122.7(4) . . ?
C30 C29 C28 121.8(4) . . ?
C29 C30 C25 121.0(4) . . ?
C32 C31 C40 116.4(4) . . ?
C32 C31 C28 121.8(4) . . ?
C40 C31 C28 121.8(4) . . ?
C33 C32 C31 120.3(4) . . ?
N4 C33 C32 123.2(4) . . ?
N4 C33 C34 115.2(4) . . ?
C32 C33 C34 121.6(4) . . ?
N3 C34 C35 123.5(4) . . ?
N3 C34 C33 117.1(4) . . ?
C35 C34 C33 119.4(4) . . ?
C36 C35 C34 117.7(5) . . ?
C35 C36 C37 119.9(5) . . ?
C36 C37 C38 117.6(5) . . ?
N3 C38 C37 124.7(5) . . ?
N4 C39 C40 122.7(4) . . ?
N4 C39 C41 115.2(4) . . ?
C40 C39 C41 122.0(4) . . ?
C39 C40 C31 119.7(4) . . ?
N5 C41 C42 121.7(4) . . ?
N5 C41 C39 118.0(4) . . ?
C42 C41 C39 120.3(4) . . ?
C43 C42 C41 119.6(5) . . ?
C42 C43 C44 119.0(5) . . ?
C45 C44 C43 118.1(5) . . ?
C44 C45 N5 125.7(4) . . ?
C24 N1 C21 108.8(3) . . ?
C24 N1 Sn 125.3(2) . . ?
C21 N1 Sn 125.6(2) . . ?
C12 N2 C9 108.6(3) . . ?
C12 N2 Sn 125.0(3) . . ?
C9 N2 Sn 125.4(2) . . ?
C38 N3 C34 116.3(4) . . ?
C33 N4 C39 117.5(4) . . ?
C41 N5 C45 115.9(4) . . ?
C25 O1 Sn 122.6(3) . . ?

loop_
_geom_bond_atom_site_label_1
_geom_bond_atom_site_label_2
_geom_bond_distance
_geom_bond_site_symmetry_2
_geom_bond_publ_flag
Sn O1 2.061(3) 2_566 ?
Sn O1 2.061(3) . ?
Sn N1 2.084(3) 2_566 ?
Sn N1 2.084(3) . ?
Sn N2 2.101(3) 2_566 ?
Sn N2 2.101(3) . ?
C1 C2 1.508(6) . ?
C2 C3 1.383(6) . ?
C2 C7 1.386(6) . ?
C3 C4 1.390(6) . ?
C4 C5 1.394(5) . ?
C5 C6 1.387(6) . ?
C5 C8 1.495(5) . ?
C6 C7 1.387(6) . ?
C8 C24 1.401(5) 2_566 ?
C8 C9 1.406(5) . ?
C9 N2 1.385(5) . ?
C9 C10 1.432(5) . ?
C10 C11 1.360(5) . ?
C11 C12 1.439(5) . ?
C12 N2 1.380(5) . ?
C12 C13 1.400(5) . ?
C13 C21 1.399(5) . ?
C13 C14 1.508(5) . ?
C14 C15 1.370(7) . ?
C14 C20 1.385(6) . ?
C15 C16 1.399(6) . ?
C16 C17 1.384(8) . ?
C17 C19 1.378(8) . ?
C17 C18 1.510(6) . ?
C19 C20 1.395(6) . ?
C21 N1 1.379(5) . ?
C21 C22 1.433(5) . ?
C22 C23 1.359(5) . ?
C23 C24 1.436(5) . ?
C24 N1 1.374(5) . ?
C24 C8 1.401(5) 2_566 ?
C25 O1 1.346(5) . ?
C25 C30 1.388(6) . ?
C25 C26 1.391(6) . ?
C26 C27 1.389(6) . ?
C27 C28 1.408(6) . ?
C28 C29 1.411(5) . ?
C28 C31 1.475(5) . ?
C29 C30 1.385(6) . ?
C31 C32 1.393(6) . ?
C31 C40 1.400(6) . ?
C32 C33 1.385(6) . ?
C33 N4 1.334(6) . ?
C33 C34 1.498(6) . ?
C34 N3 1.337(6) . ?
C34 C35 1.415(6) . ?
C35 C36 1.371(7) . ?
C36 C37 1.381(8) . ?
C37 C38 1.389(7) . ?
C38 N3 1.336(6) . ?
C39 N4 1.344(6) . ?
C39 C40 1.399(6) . ?
C39 C41 1.477(6) . ?
C41 N5 1.335(6) . ?
C41 C42 1.416(6) . ?
C42 C43 1.352(7) . ?
C43 C44 1.393(8) . ?
C44 C45 1.330(7) . ?
C45 N5 1.367(6) . ?
